data_1516965
loop_
_publ_author_name
'Mo, Dong-Liang'
'Pecak, Wiktoria H.'
'Zhao, Meng'
'Wink, Donald J.'
'Anderson, Laura L.'

_publ_section_title
;
 Synthesis of N-Styrenyl Amidines from \a,\b-Unsaturated Nitrones and
 Isocyanates through CO2 Elimination and Styrenyl Migration.
;
_journal_issue 14
_journal_name_full 'Organic letters'
_journal_page_first 3696
_journal_paper_doi 10.1021/ol501503a
_journal_volume 16
_journal_year 2014
_chemical_formula_sum 'C27 H21 N2'
_chemical_formula_weight 388.49
_chemical_name_systematic
; 
 ? 
;
_space_group_IT_number 14
_symmetry_cell_setting monoclinic
_symmetry_Int_Tables_number 14
_symmetry_space_group_name_Hall '-P 2yn'
_symmetry_space_group_name_H-M 'P 1 21/n 1'
_atom_sites_solution_hydrogens geom
_atom_sites_solution_primary direct
_atom_sites_solution_secondary difmap
_audit_creation_method SHELXL-97
_cell_angle_alpha 90.00
_cell_angle_beta 96.671(2)
_cell_angle_gamma 90.00
_cell_formula_units_Z 4
_cell_length_a 9.5166(9)
_cell_length_b 15.4363(15)
_cell_length_c 15.1805(15)
_cell_measurement_temperature 298(2)
_cell_volume 2214.9(4)
_computing_cell_refinement 'SAINT (Bruker)'
_computing_data_collection 'SMART (Bruker)'
_computing_data_reduction 'SAINT (Bruker)'
_computing_structure_refinement 'SHELXL-97 (Sheldrick, 2008)'
_computing_structure_solution 'SHELXS-97 (Sheldrick, 2008)'
_diffrn_ambient_temperature 298(2)
_diffrn_measured_fraction_theta_full 0.999
_diffrn_measured_fraction_theta_max 0.999
_diffrn_measurement_device_type 'CCD area detector'
_diffrn_measurement_method 'phi and omega scans'
_diffrn_radiation_monochromator graphite
_diffrn_radiation_source 'fine-focus sealed tube'
_diffrn_radiation_type MoK\a
_diffrn_radiation_wavelength 0.71073
_diffrn_reflns_av_R_equivalents 0.0338
_diffrn_reflns_av_sigmaI/netI 0.0285
_diffrn_reflns_limit_h_max 11
_diffrn_reflns_limit_h_min -11
_diffrn_reflns_limit_k_max 18
_diffrn_reflns_limit_k_min -18
_diffrn_reflns_limit_l_max 17
_diffrn_reflns_limit_l_min -17
_diffrn_reflns_number 16828
_diffrn_reflns_theta_full 24.80
_diffrn_reflns_theta_max 24.80
_diffrn_reflns_theta_min 1.89
_exptl_absorpt_coefficient_mu 0.066
_exptl_crystal_density_diffrn 1.120
_exptl_crystal_density_method 'not measured'
_exptl_crystal_F_000 788
_exptl_crystal_size_max 0.41
_exptl_crystal_size_mid 0.38
_exptl_crystal_size_min 0.18
_refine_diff_density_max 0.160
_refine_diff_density_min -0.130
_refine_diff_density_rms 0.025
_refine_ls_extinction_method none
_refine_ls_goodness_of_fit_ref 0.931
_refine_ls_hydrogen_treatment mixed
_refine_ls_matrix_type full
_refine_ls_number_parameters 272
_refine_ls_number_reflns 3805
_refine_ls_number_restraints 0
_refine_ls_restrained_S_all 0.931
_refine_ls_R_factor_all 0.0757
_refine_ls_R_factor_gt 0.0416
_refine_ls_shift/su_max 0.001
_refine_ls_shift/su_mean 0.000
_refine_ls_structure_factor_coef Fsqd
_refine_ls_weighting_details 'calc w=1/[\s^2^(Fo^2^)+(0.1000P)^2^+0.0000P] where P=(Fo^2^+2Fc^2^)/3'
_refine_ls_weighting_scheme calc
_refine_ls_wR_factor_gt 0.1238
_refine_ls_wR_factor_ref 0.1499
_reflns_number_gt 2438
_reflns_number_total 3805
_reflns_threshold_expression >2sigma(I)
_cod_data_source_file ol501503a_si_002.cif
_cod_data_source_block compound9a
_cod_depositor_comments 'Adding full bibliography for 1516965.cif.'
_cod_original_sg_symbol_H-M 'P 21/n'
_cod_database_code 1516965

loop_
_symmetry_equiv_pos_as_xyz
'x, y, z'
'-x+1/2, y+1/2, -z+1/2'
'-x, -y, -z'
'x-1/2, -y-1/2, z-1/2'

loop_
_atom_site_label
_atom_site_type_symbol
_atom_site_fract_x
_atom_site_fract_y
_atom_site_fract_z
_atom_site_U_iso_or_equiv
_atom_site_adp_type
_atom_site_occupancy
_atom_site_symmetry_multiplicity
_atom_site_calc_flag
_atom_site_refinement_flags
N1 N 0.08954(18) 0.56762(10) 0.34597(10) 0.0674(5) Uani 1 1 d .
C2 C 0.0035(2) 0.61900(12) 0.37908(12) 0.0607(5) Uani 1 1 d .
N3 N 0.05905(17) 0.67885(9) 0.44236(10) 0.0637(4) Uani 1 1 d .
C4 C 0.1941(2) 0.66620(12) 0.48691(12) 0.0632(5) Uani 1 1 d .
H4 H 0.2311 0.6106 0.4854 0.076 Uiso 1 1 calc R
C5 C 0.2749(2) 0.72518(12) 0.53114(13) 0.0659(5) Uani 1 1 d .
H5 H 0.2430 0.7822 0.5287 0.079 Uiso 1 1 calc R
C11 C 0.0399(2) 0.49700(11) 0.29216(12) 0.0604(5) Uani 1 1 d .
C12 C 0.0902(2) 0.48692(12) 0.21076(14) 0.0746(6) Uani 1 1 d .
H12 H 0.1528 0.5273 0.1919 0.090 Uiso 1 1 calc R
C13 C 0.0474(3) 0.41686(15) 0.15758(14) 0.0850(7) Uani 1 1 d .
H13 H 0.0808 0.4110 0.1027 0.102 Uiso 1 1 calc R
C14 C -0.0429(3) 0.35625(14) 0.18411(17) 0.0845(7) Uani 1 1 d .
H14 H -0.0722 0.3099 0.1473 0.101 Uiso 1 1 calc R
C15 C -0.0898(2) 0.36442(13) 0.26535(16) 0.0773(6) Uani 1 1 d .
H15 H -0.1500 0.3228 0.2846 0.093 Uiso 1 1 calc R
C16 C -0.0483(2) 0.43420(12) 0.31921(14) 0.0700(6) Uani 1 1 d .
H16 H -0.0804 0.4388 0.3746 0.084 Uiso 1 1 calc R
C21 C -0.1533(2) 0.62051(11) 0.35822(12) 0.0584(5) Uani 1 1 d .
C22 C -0.2389(2) 0.61345(13) 0.42484(14) 0.0728(6) Uani 1 1 d .
H22 H -0.1986 0.6094 0.4835 0.087 Uiso 1 1 calc R
C23 C -0.3841(3) 0.61228(14) 0.40550(19) 0.0896(7) Uani 1 1 d .
H23 H -0.4409 0.6068 0.4511 0.107 Uiso 1 1 calc R
C24 C -0.4448(3) 0.61915(14) 0.3200(2) 0.0928(8) Uani 1 1 d .
H24 H -0.5428 0.6187 0.3072 0.111 Uiso 1 1 calc R
C25 C -0.3609(3) 0.62673(14) 0.25296(18) 0.0900(7) Uani 1 1 d .
H25 H -0.4020 0.6316 0.1945 0.108 Uiso 1 1 calc R
C26 C -0.2158(2) 0.62711(12) 0.27190(13) 0.0737(6) Uani 1 1 d .
H26 H -0.1595 0.6319 0.2260 0.088 Uiso 1 1 calc R
C31 C -0.00892(19) 0.76195(11) 0.44837(12) 0.0570(5) Uani 1 1 d .
C32 C -0.0257(2) 0.81597(12) 0.37629(12) 0.0675(5) Uani 1 1 d .
H32 H 0.0081 0.7994 0.3238 0.081 Uiso 1 1 calc R
C33 C -0.0926(2) 0.89473(13) 0.38127(13) 0.0710(6) Uani 1 1 d .
H33 H -0.1039 0.9305 0.3316 0.085 Uiso 1 1 calc R
C34 C -0.1429(2) 0.92156(12) 0.45768(13) 0.0636(5) Uani 1 1 d .
C35 C -0.1224(2) 0.86684(13) 0.53014(13) 0.0694(6) Uani 1 1 d .
H35 H -0.1535 0.8842 0.5833 0.083 Uiso 1 1 calc R
C36 C -0.0573(2) 0.78754(13) 0.52612(12) 0.0659(5) Uani 1 1 d .
H36 H -0.0462 0.7516 0.5756 0.079 Uiso 1 1 calc R
C37 C -0.2187(2) 1.00644(14) 0.46295(16) 0.0895(7) Uani 1 1 d .
H37A H -0.1508 1.0520 0.4758 0.134 Uiso 1 1 calc R
H37B H -0.2795 1.0036 0.5091 0.134 Uiso 1 1 calc R
H37C H -0.2743 1.0179 0.4073 0.134 Uiso 1 1 calc R
C51 C 0.4103(2) 0.70764(12) 0.58343(12) 0.0601(5) Uani 1 1 d .
C52 C 0.5042(2) 0.77442(13) 0.60709(15) 0.0741(6) Uani 1 1 d .
H52 H 0.4795 0.8308 0.5900 0.089 Uiso 1 1 calc R
C53 C 0.6335(2) 0.75929(16) 0.65544(17) 0.0892(7) Uani 1 1 d .
H53 H 0.6934 0.8055 0.6721 0.107 Uiso 1 1 calc R
C54 C 0.6744(2) 0.67711(16) 0.67898(16) 0.0830(6) Uani 1 1 d .
H54 H 0.7635 0.6667 0.7092 0.100 Uiso 1 1 calc R
C55 C 0.5834(2) 0.61063(15) 0.65776(15) 0.0824(7) Uani 1 1 d .
H55 H 0.6101 0.5545 0.6743 0.099 Uiso 1 1 calc R
C56 C 0.4521(2) 0.62538(13) 0.61210(14) 0.0743(6) Uani 1 1 d .
H56 H 0.3902 0.5792 0.6002 0.089 Uiso 1 1 calc R

loop_
_atom_site_aniso_label
_atom_site_aniso_U_11
_atom_site_aniso_U_22
_atom_site_aniso_U_33
_atom_site_aniso_U_23
_atom_site_aniso_U_13
_atom_site_aniso_U_12
N1 0.0788(11) 0.0523(9) 0.0712(10) -0.0097(8) 0.0088(8) 0.0042(8)
C2 0.0810(14) 0.0456(10) 0.0550(11) -0.0002(8) 0.0055(10) 0.0035(9)
N3 0.0756(11) 0.0509(9) 0.0622(9) -0.0075(7) -0.0033(8) 0.0105(8)
C4 0.0755(13) 0.0524(11) 0.0611(12) -0.0010(9) 0.0047(10) 0.0094(10)
C5 0.0750(14) 0.0494(11) 0.0730(13) -0.0005(9) 0.0080(11) 0.0052(10)
C11 0.0716(12) 0.0436(10) 0.0648(12) -0.0026(8) 0.0031(9) 0.0086(9)
C12 0.0982(16) 0.0531(12) 0.0742(14) -0.0031(10) 0.0167(11) 0.0017(11)
C13 0.124(2) 0.0647(14) 0.0663(13) -0.0068(11) 0.0103(13) 0.0084(14)
C14 0.1093(19) 0.0566(13) 0.0815(16) -0.0121(11) -0.0140(14) 0.0038(13)
C15 0.0863(16) 0.0529(12) 0.0899(17) 0.0014(11) -0.0014(12) -0.0027(10)
C16 0.0849(15) 0.0542(12) 0.0708(13) 0.0011(10) 0.0080(11) 0.0083(10)
C21 0.0738(13) 0.0445(10) 0.0559(12) -0.0032(8) 0.0035(10) 0.0061(9)
C22 0.0882(17) 0.0639(13) 0.0670(13) -0.0075(10) 0.0116(12) -0.0037(11)
C23 0.0932(19) 0.0711(15) 0.109(2) -0.0155(13) 0.0296(16) -0.0039(13)
C24 0.0833(18) 0.0649(14) 0.127(2) -0.0149(14) -0.0021(18) 0.0078(12)
C25 0.103(2) 0.0707(15) 0.0878(17) -0.0056(12) -0.0234(16) 0.0141(13)
C26 0.0897(16) 0.0648(13) 0.0644(13) -0.0004(9) -0.0007(12) 0.0091(11)
C31 0.0657(12) 0.0493(10) 0.0545(11) -0.0035(8) 0.0009(9) 0.0037(9)
C32 0.0910(15) 0.0602(12) 0.0522(11) -0.0023(9) 0.0118(10) 0.0053(10)
C33 0.0919(15) 0.0564(12) 0.0624(12) 0.0055(9) -0.0004(11) 0.0078(11)
C34 0.0627(12) 0.0541(11) 0.0717(13) -0.0056(10) -0.0019(10) 0.0034(9)
C35 0.0831(14) 0.0648(13) 0.0624(12) -0.0091(10) 0.0167(10) 0.0061(10)
C36 0.0872(14) 0.0576(12) 0.0532(11) 0.0029(9) 0.0089(10) 0.0072(10)
C37 0.0882(16) 0.0652(14) 0.1125(18) -0.0049(12) 0.0008(13) 0.0199(12)
C51 0.0646(12) 0.0518(11) 0.0653(12) -0.0016(9) 0.0137(10) 0.0038(9)
C52 0.0697(14) 0.0558(12) 0.0983(16) 0.0054(11) 0.0162(12) -0.0001(10)
C53 0.0629(14) 0.0820(17) 0.123(2) 0.0026(14) 0.0096(14) -0.0121(12)
C54 0.0650(14) 0.0852(17) 0.0982(17) 0.0028(13) 0.0062(12) 0.0040(13)
C55 0.0867(17) 0.0668(14) 0.0899(16) 0.0047(11) -0.0061(13) 0.0111(12)
C56 0.0820(15) 0.0558(12) 0.0820(14) -0.0004(10) -0.0042(12) -0.0012(11)

loop_
_atom_type_symbol
_atom_type_description
_atom_type_scat_dispersion_real
_atom_type_scat_dispersion_imag
_atom_type_scat_source
C C 0.0033 0.0016 'International Tables Vol C Tables 4.2.6.8 and 6.1.1.4'
H H 0.0000 0.0000 'International Tables Vol C Tables 4.2.6.8 and 6.1.1.4'
N N 0.0061 0.0033 'International Tables Vol C Tables 4.2.6.8 and 6.1.1.4'

loop_
_geom_angle_atom_site_label_1
_geom_angle_atom_site_label_2
_geom_angle_atom_site_label_3
_geom_angle
C2 N1 C11 121.22(17)
N1 C2 N3 118.15(18)
N1 C2 C21 126.54(17)
N3 C2 C21 115.30(16)
C2 N3 C4 119.77(15)
C2 N3 C31 119.73(15)
C4 N3 C31 119.20(14)
C5 C4 N3 126.76(18)
C5 C4 H4 116.6
N3 C4 H4 116.6
C4 C5 C51 124.99(18)
C4 C5 H5 117.5
C51 C5 H5 117.5
C16 C11 C12 118.24(18)
C16 C11 N1 123.13(17)
C12 C11 N1 118.46(17)
C13 C12 C11 120.0(2)
C13 C12 H12 120.0
C11 C12 H12 120.0
C14 C13 C12 121.2(2)
C14 C13 H13 119.4
C12 C13 H13 119.4
C13 C14 C15 119.2(2)
C13 C14 H14 120.4
C15 C14 H14 120.4
C14 C15 C16 120.4(2)
C14 C15 H15 119.8
C16 C15 H15 119.8
C11 C16 C15 121.0(2)
C11 C16 H16 119.5
C15 C16 H16 119.5
C22 C21 C26 118.5(2)
C22 C21 C2 120.48(17)
C26 C21 C2 120.98(19)
C21 C22 C23 120.6(2)
C21 C22 H22 119.7
C23 C22 H22 119.7
C24 C23 C22 120.4(2)
C24 C23 H23 119.8
C22 C23 H23 119.8
C23 C24 C25 119.7(2)
C23 C24 H24 120.2
C25 C24 H24 120.2
C24 C25 C26 120.1(2)
C24 C25 H25 119.9
C26 C25 H25 119.9
C25 C26 C21 120.6(2)
C25 C26 H26 119.7
C21 C26 H26 119.7
C32 C31 C36 119.43(17)
C32 C31 N3 120.11(16)
C36 C31 N3 120.45(16)
C31 C32 C33 120.32(18)
C31 C32 H32 119.8
C33 C32 H32 119.8
C34 C33 C32 121.48(18)
C34 C33 H33 119.3
C32 C33 H33 119.3
C33 C34 C35 117.27(17)
C33 C34 C37 121.74(19)
C35 C34 C37 120.99(19)
C36 C35 C34 122.06(18)
C36 C35 H35 119.0
C34 C35 H35 119.0
C31 C36 C35 119.42(18)
C31 C36 H36 120.3
C35 C36 H36 120.3
C34 C37 H37A 109.5
C34 C37 H37B 109.5
H37A C37 H37B 109.5
C34 C37 H37C 109.5
H37A C37 H37C 109.5
H37B C37 H37C 109.5
C52 C51 C56 116.56(18)
C52 C51 C5 120.42(17)
C56 C51 C5 123.02(18)
C53 C52 C51 121.47(19)
C53 C52 H52 119.3
C51 C52 H52 119.3
C54 C53 C52 120.5(2)
C54 C53 H53 119.7
C52 C53 H53 119.7
C55 C54 C53 119.1(2)
C55 C54 H54 120.4
C53 C54 H54 120.4
C54 C55 C56 120.8(2)
C54 C55 H55 119.6
C56 C55 H55 119.6
C55 C56 C51 121.42(19)
C55 C56 H56 119.3
C51 C56 H56 119.3

loop_
_geom_bond_atom_site_label_1
_geom_bond_atom_site_label_2
_geom_bond_distance
N1 C2 1.284(2)
N1 C11 1.410(2)
C2 N3 1.392(2)
C2 C21 1.489(3)
N3 C4 1.394(2)
N3 C31 1.444(2)
C4 C5 1.323(3)
C4 H4 0.9300
C5 C51 1.457(3)
C5 H5 0.9300
C11 C16 1.376(3)
C11 C12 1.385(3)
C12 C13 1.382(3)
C12 H12 0.9300
C13 C14 1.362(3)
C13 H13 0.9300
C14 C15 1.365(3)
C14 H14 0.9300
C15 C16 1.382(3)
C15 H15 0.9300
C16 H16 0.9300
C21 C22 1.375(3)
C21 C26 1.379(3)
C22 C23 1.379(3)
C22 H22 0.9300
C23 C24 1.362(4)
C23 H23 0.9300
C24 C25 1.370(3)
C24 H24 0.9300
C25 C26 1.377(3)
C25 H25 0.9300
C26 H26 0.9300
C31 C32 1.370(2)
C31 C36 1.374(2)
C32 C33 1.379(3)
C32 H32 0.9300
C33 C34 1.369(3)
C33 H33 0.9300
C34 C35 1.383(3)
C34 C37 1.502(3)
C35 C36 1.377(3)
C35 H35 0.9300
C36 H36 0.9300
C37 H37A 0.9600
C37 H37B 0.9600
C37 H37C 0.9600
C51 C52 1.384(3)
C51 C56 1.386(3)
C52 C53 1.378(3)
C52 H52 0.9300
C53 C54 1.362(3)
C53 H53 0.9300
C54 C55 1.357(3)
C54 H54 0.9300
C55 C56 1.375(3)
C55 H55 0.9300
C56 H56 0.9300

loop_
_geom_torsion_atom_site_label_1
_geom_torsion_atom_site_label_2
_geom_torsion_atom_site_label_3
_geom_torsion_atom_site_label_4
_geom_torsion
C11 N1 C2 N3 170.15(16)
C11 N1 C2 C21 -8.4(3)
N1 C2 N3 C4 -18.8(3)
C21 C2 N3 C4 159.96(16)
N1 C2 N3 C31 148.13(17)
C21 C2 N3 C31 -33.1(2)
C2 N3 C4 C5 161.96(19)
C31 N3 C4 C5 -5.0(3)
N3 C4 C5 C51 174.22(17)
C2 N1 C11 C16 -55.7(3)
C2 N1 C11 C12 129.1(2)
C16 C11 C12 C13 2.4(3)
N1 C11 C12 C13 177.88(18)
C11 C12 C13 C14 -0.8(3)
C12 C13 C14 C15 -1.1(3)
C13 C14 C15 C16 1.2(3)
C12 C11 C16 C15 -2.3(3)
N1 C11 C16 C15 -177.51(18)
C14 C15 C16 C11 0.5(3)
N1 C2 C21 C22 125.0(2)
N3 C2 C21 C22 -53.7(2)
N1 C2 C21 C26 -53.6(3)
N3 C2 C21 C26 127.73(19)
C26 C21 C22 C23 0.5(3)
C2 C21 C22 C23 -178.09(18)
C21 C22 C23 C24 -0.8(3)
C22 C23 C24 C25 0.4(3)
C23 C24 C25 C26 0.2(3)
C24 C25 C26 C21 -0.5(3)
C22 C21 C26 C25 0.1(3)
C2 C21 C26 C25 178.70(17)
C2 N3 C31 C32 -58.2(2)
C4 N3 C31 C32 108.8(2)
C2 N3 C31 C36 121.8(2)
C4 N3 C31 C36 -71.3(2)
C36 C31 C32 C33 -1.0(3)
N3 C31 C32 C33 178.92(18)
C31 C32 C33 C34 0.5(3)
C32 C33 C34 C35 0.8(3)
C32 C33 C34 C37 -178.65(19)
C33 C34 C35 C36 -1.5(3)
C37 C34 C35 C36 177.88(19)
C32 C31 C36 C35 0.3(3)
N3 C31 C36 C35 -179.68(17)
C34 C35 C36 C31 1.0(3)
C4 C5 C51 C52 162.4(2)
C4 C5 C51 C56 -17.7(3)
C56 C51 C52 C53 1.0(3)
C5 C51 C52 C53 -179.09(19)
C51 C52 C53 C54 2.1(4)
C52 C53 C54 C55 -3.0(4)
C53 C54 C55 C56 0.8(4)
C54 C55 C56 C51 2.4(4)
C52 C51 C56 C55 -3.2(3)
C5 C51 C56 C55 176.88(19)
